data_4108130
loop_
_publ_author_name
'Caixia Yin'
'Gin-Chen Huang'
'Ching-Kuo Kuo'
'Ming-Dung Fu'
'Hao-Cheng Lu'
'Jhih-Hong Ke'
'Kai-Neng Shih'
'Yi-Lin Huang'
'Gene-Hsiang Lee'
'Chen-Yu Yeh'
'Chun-hsien Chen'
'Shie-Ming Peng'

_publ_section_title
;
 Extended Metal-Atom Chains with an Inert Second Row Transition Metal:
 [Ru5(\m5-tpda)4X2] (tpda2-= tripyridyldiamido dianion, X = Cl and NCS)
;
_journal_name_full 'Journal of the American Chemical Society'
_journal_page_first 10090
_journal_page_last 10092
_journal_paper_doi 10.1021/ja8016818
_journal_volume 130
_journal_year 2008
_chemical_formula_sum 'C62 H44 N22 Ru5 S2'
_chemical_formula_weight 1666.66
_chemical_name_systematic
; 
 ? 
;
_space_group_IT_number 87
_symmetry_cell_setting tetragonal
_symmetry_space_group_name_Hall '-I 4'
_symmetry_space_group_name_H-M 'I 4/m'
_atom_sites_solution_hydrogens geom
_atom_sites_solution_primary direct
_atom_sites_solution_secondary difmap
_audit_creation_method SHELXL-97
_cell_angle_alpha 90.00
_cell_angle_beta 90.00
_cell_angle_gamma 90.00
_cell_formula_units_Z 2
_cell_length_a 10.5330(7)
_cell_length_b 10.5330(7)
_cell_length_c 26.1558(17)
_cell_measurement_reflns_used 1462
_cell_measurement_temperature 150(2)
_cell_measurement_theta_max 21.19
_cell_measurement_theta_min 2.73
_cell_volume 2901.8(3)
_computing_cell_refinement 'Bruker SAINT'
_computing_data_collection 'Bruker SMART'
_computing_data_reduction 'Bruker SAINT'
_computing_molecular_graphics 'Bruker SHELXTL'
_computing_publication_material 'Bruker SHELXTL'
_computing_structure_refinement 'SHELXL-97 (Sheldrick, 1997)'
_computing_structure_solution 'SHELXS-97 (Sheldrick, 1990)'
_diffrn_ambient_temperature 150(2)
_diffrn_measured_fraction_theta_full 0.999
_diffrn_measured_fraction_theta_max 0.999
_diffrn_measurement_device_type 'BRUKER SMART APEXCCD area detector'
_diffrn_measurement_method 'omega scans'
_diffrn_radiation_monochromator graphite
_diffrn_radiation_source 'fine-focus sealed tube'
_diffrn_radiation_type MoK\a
_diffrn_radiation_wavelength 0.71073
_diffrn_reflns_av_R_equivalents 0.0543
_diffrn_reflns_av_sigmaI/netI 0.0312
_diffrn_reflns_limit_h_max 13
_diffrn_reflns_limit_h_min -13
_diffrn_reflns_limit_k_max 13
_diffrn_reflns_limit_k_min -13
_diffrn_reflns_limit_l_max 33
_diffrn_reflns_limit_l_min -31
_diffrn_reflns_number 11354
_diffrn_reflns_theta_full 27.50
_diffrn_reflns_theta_max 27.50
_diffrn_reflns_theta_min 2.08
_exptl_absorpt_coefficient_mu 1.408
_exptl_absorpt_correction_T_max 0.7856
_exptl_absorpt_correction_T_min 0.7377
_exptl_absorpt_correction_type multi-scan
_exptl_crystal_colour dark-green
_exptl_crystal_density_diffrn 1.907
_exptl_crystal_density_meas ?
_exptl_crystal_description block
_exptl_crystal_F_000 1644
_exptl_crystal_size_max 0.23
_exptl_crystal_size_mid 0.18
_exptl_crystal_size_min 0.18
_refine_diff_density_max 1.644
_refine_diff_density_min -3.830
_refine_diff_density_rms 0.275
_refine_ls_extinction_method none
_refine_ls_goodness_of_fit_ref 1.054
_refine_ls_hydrogen_treatment constr
_refine_ls_matrix_type full
_refine_ls_number_parameters 102
_refine_ls_number_reflns 1726
_refine_ls_number_restraints 0
_refine_ls_restrained_S_all 1.054
_refine_ls_R_factor_all 0.1069
_refine_ls_R_factor_gt 0.0834
_refine_ls_shift/su_max 0.010
_refine_ls_shift/su_mean 0.001
_refine_ls_structure_factor_coef Fsqd
_refine_ls_weighting_details 'calc w=1/[\s^2^(Fo^2^)+(0.1716P)^2^+30.0507P] where P=(Fo^2^+2Fc^2^)/3'
_refine_ls_weighting_scheme calc
_refine_ls_wR_factor_gt 0.2539
_refine_ls_wR_factor_ref 0.2791
_reflns_number_gt 1251
_reflns_number_total 1726
_reflns_threshold_expression >2sigma(I)
_cod_data_source_file ja8016818-file002.cif
_cod_data_source_block ic12707
_cod_depositor_comments
;
The following automatic conversions were performed:

'_exptl_crystal_density_meas' value 'not_measured' was changed to '?'
- the value is perceived as not measured.

Automatic conversion script
Id: cif_fix_values 3008 2015-01-20 13:52:24Z robertas 
;
_cod_database_code 4108130

loop_
_symmetry_equiv_pos_as_xyz
'x, y, z'
'-x, -y, z'
'-y, x, z'
'y, -x, z'
'x+1/2, y+1/2, z+1/2'
'-x+1/2, -y+1/2, z+1/2'
'-y+1/2, x+1/2, z+1/2'
'y+1/2, -x+1/2, z+1/2'
'-x, -y, -z'
'x, y, -z'
'y, -x, -z'
'-y, x, -z'
'-x+1/2, -y+1/2, -z+1/2'
'x+1/2, y+1/2, -z+1/2'
'y+1/2, -x+1/2, -z+1/2'
'-y+1/2, x+1/2, -z+1/2'

loop_
_atom_site_label
_atom_site_type_symbol
_atom_site_fract_x
_atom_site_fract_y
_atom_site_fract_z
_atom_site_U_iso_or_equiv
_atom_site_adp_type
_atom_site_occupancy
_atom_site_symmetry_multiplicity
_atom_site_calc_flag
_atom_site_refinement_flags
_atom_site_disorder_group
Ru1 Ru 0.0000 0.0000 0.17390(5) 0.0424(5) Uani 1 4 d S .
Ru2 Ru 0.0000 0.0000 0.08635(4) 0.0333(5) Uani 1 4 d S .
Ru3 Ru 0.0000 0.0000 0.0000 0.0488(6) Uani 1 8 d S .
S1 S 0.0000 0.0000 0.36225(18) 0.0606(14) Uani 1 4 d S .
N3 N 0.0845(8) -0.1666(7) 0.0000 0.0267(16) Uani 1 2 d S .
N4 N 0.0000 0.0000 0.2558(5) 0.039(3) Uani 1 4 d S .
C8 C 0.2053(15) -0.3994(12) 0.0000 0.057(4) Uani 1 2 d S .
H8 H 0.2080 -0.4905 0.0000 0.068 Uiso 1 2 d SR .
C9 C 0.0000 0.0000 0.3004(8) 0.043(4) Uani 1 4 d S .
N1 N 0.1725(13) -0.0948(14) 0.1700(5) 0.030(3) Uiso 0.50 1 d P 1
N2 N 0.1375(11) -0.1347(11) 0.0843(4) 0.027(2) Uiso 0.50 1 d P 1
C1 C 0.232(3) -0.105(2) 0.2098(10) 0.038(7) Uiso 0.50 1 d P 1
H1 H 0.1913 -0.0831 0.2410 0.045 Uiso 0.50 1 calc PR 1
C2 C 0.359(2) -0.149(2) 0.2110(9) 0.033(5) Uiso 0.50 1 d P 1
H2 H 0.4042 -0.1533 0.2423 0.039 Uiso 0.50 1 calc PR 1
C3 C 0.4153(18) -0.1848(19) 0.1653(7) 0.042(4) Uiso 0.50 1 d P 1
H3 H 0.5017 -0.2105 0.1645 0.050 Uiso 0.50 1 calc PR 1
C4 C 0.3442(16) -0.1827(16) 0.1214(7) 0.041(3) Uiso 0.50 1 d P 1
H4 H 0.3797 -0.2080 0.0896 0.049 Uiso 0.50 1 calc PR 1
C5 C 0.2163(14) -0.1420(14) 0.1247(5) 0.031(3) Uiso 0.50 1 d P 1
C6 C 0.1430(15) -0.2110(14) 0.0429(5) 0.028(3) Uiso 0.50 1 d P 1
C7 C 0.2044(19) -0.3298(17) 0.0422(6) 0.042(4) Uiso 0.50 1 d P 1
H7 H 0.2454 -0.3602 0.0722 0.050 Uiso 0.50 1 calc PR 1
N1' N 0.1794(13) -0.0529(15) 0.1673(5) 0.034(4) Uiso 0.50 1 d P 2
N2' N 0.0202(11) -0.1824(11) 0.0838(4) 0.030(2) Uiso 0.50 1 d P 2
C1' C 0.255(3) -0.108(3) 0.2069(11) 0.042(8) Uiso 0.50 1 d P 2
H1' H 0.2188 -0.1125 0.2401 0.050 Uiso 0.50 1 calc PR 2
C2' C 0.375(3) -0.153(3) 0.2014(13) 0.061(10) Uiso 0.50 1 d P 2
H2' H 0.4167 -0.1952 0.2289 0.073 Uiso 0.50 1 calc PR 2
C3' C 0.4300(18) -0.139(2) 0.1595(8) 0.045(4) Uiso 0.50 1 d P 2
H3' H 0.5127 -0.1740 0.1553 0.053 Uiso 0.50 1 calc PR 2
C4' C 0.3751(16) -0.0758(16) 0.1189(7) 0.044(4) Uiso 0.50 1 d P 2
H4' H 0.4216 -0.0614 0.0884 0.053 Uiso 0.50 1 calc PR 2
C5' C 0.2464(13) -0.0317(13) 0.1238(5) 0.031(3) Uiso 0.50 1 d P 2
C6' C 0.0845(15) -0.2342(14) 0.0439(5) 0.027(3) Uiso 0.50 1 d P 2
C7' C 0.1499(17) -0.3488(16) 0.0475(6) 0.035(3) Uiso 0.50 1 d P 2
H7' H 0.1583 -0.3923 0.0791 0.042 Uiso 0.50 1 calc PR 2

loop_
_atom_site_aniso_label
_atom_site_aniso_U_11
_atom_site_aniso_U_22
_atom_site_aniso_U_33
_atom_site_aniso_U_23
_atom_site_aniso_U_13
_atom_site_aniso_U_12
Ru1 0.0493(6) 0.0493(6) 0.0285(8) 0.000 0.000 0.000
Ru2 0.0367(5) 0.0367(5) 0.0265(8) 0.000 0.000 0.000
Ru3 0.0494(8) 0.0494(8) 0.0477(13) 0.000 0.000 0.000
S1 0.076(2) 0.076(2) 0.030(2) 0.000 0.000 0.000
N3 0.037(4) 0.020(4) 0.023(4) 0.000 0.000 0.008(3)
N4 0.049(5) 0.049(5) 0.018(6) 0.000 0.000 0.000
C8 0.085(10) 0.036(6) 0.049(7) 0.000 0.000 0.028(6)
C9 0.034(5) 0.034(5) 0.061(12) 0.000 0.000 0.000

loop_
_atom_type_symbol
_atom_type_description
_atom_type_scat_dispersion_real
_atom_type_scat_dispersion_imag
_atom_type_scat_source
C C 0.0033 0.0016 'International Tables Vol C Tables 4.2.6.8 and 6.1.1.4'
H H 0.0000 0.0000 'International Tables Vol C Tables 4.2.6.8 and 6.1.1.4'
N N 0.0061 0.0033 'International Tables Vol C Tables 4.2.6.8 and 6.1.1.4'
S S 0.1246 0.1234 'International Tables Vol C Tables 4.2.6.8 and 6.1.1.4'
Ru Ru -1.2594 0.8363 'International Tables Vol C Tables 4.2.6.8 and 6.1.1.4'

loop_
_geom_angle_atom_site_label_1
_geom_angle_atom_site_label_2
_geom_angle_atom_site_label_3
_geom_angle
_geom_angle_site_symmetry_1
_geom_angle_site_symmetry_3
N1' Ru1 N1' 89.57(7) 3 2
N1' Ru1 N1' 89.57(7) 3 .
N1' Ru1 N1' 170.0(8) 2 .
N1' Ru1 N1' 170.0(8) 3 4
N1' Ru1 N1' 89.57(7) 2 4
N1' Ru1 N1' 89.57(7) . 4
N1' Ru1 N1 12.5(5) 3 3
N1' Ru1 N1 102.1(5) 2 3
N1' Ru1 N1 77.4(5) . 3
N1' Ru1 N1 165.4(5) 4 3
N1' Ru1 N1 77.4(5) 3 2
N1' Ru1 N1 12.5(5) 2 2
N1' Ru1 N1 165.4(5) . 2
N1' Ru1 N1 102.1(5) 4 2
N1 Ru1 N1 89.86(4) 3 2
N1' Ru1 N1 102.1(5) 3 .
N1' Ru1 N1 165.4(5) 2 .
N1' Ru1 N1 12.5(5) . .
N1' Ru1 N1 77.4(5) 4 .
N1 Ru1 N1 89.86(4) 3 .
N1 Ru1 N1 174.3(8) 2 .
N1' Ru1 N1 165.4(5) 3 4
N1' Ru1 N1 77.4(5) 2 4
N1' Ru1 N1 102.1(5) . 4
N1' Ru1 N1 12.5(5) 4 4
N1 Ru1 N1 174.3(8) 3 4
N1 Ru1 N1 89.86(4) 2 4
N1 Ru1 N1 89.86(4) . 4
N1' Ru1 N4 95.0(4) 3 .
N1' Ru1 N4 95.0(4) 2 .
N1' Ru1 N4 95.0(4) . .
N1' Ru1 N4 95.0(4) 4 .
N1 Ru1 N4 92.8(4) 3 .
N1 Ru1 N4 92.8(4) 2 .
N1 Ru1 N4 92.8(4) . .
N1 Ru1 N4 92.8(4) 4 .
N1' Ru1 Ru2 85.0(4) 3 .
N1' Ru1 Ru2 85.0(4) 2 .
N1' Ru1 Ru2 85.0(4) . .
N1' Ru1 Ru2 85.0(4) 4 .
N1 Ru1 Ru2 87.2(4) 3 .
N1 Ru1 Ru2 87.2(4) 2 .
N1 Ru1 Ru2 87.2(4) . .
N1 Ru1 Ru2 87.2(4) 4 .
N4 Ru1 Ru2 180.0 . .
N2' Ru2 N2' 176.0(7) 2 .
N2' Ru2 N2' 89.93(2) 2 3
N2' Ru2 N2' 89.93(2) . 3
N2' Ru2 N2' 89.93(2) 2 4
N2' Ru2 N2' 89.93(2) . 4
N2' Ru2 N2' 176.0(7) 3 4
N2' Ru2 N2 50.7(5) 2 3
N2' Ru2 N2 129.2(5) . 3
N2' Ru2 N2 39.3(5) 3 3
N2' Ru2 N2 140.6(5) 4 3
N2' Ru2 N2 39.3(5) 2 2
N2' Ru2 N2 140.6(5) . 2
N2' Ru2 N2 129.2(5) 3 2
N2' Ru2 N2 50.7(5) 4 2
N2 Ru2 N2 89.961(16) 3 2
N2' Ru2 N2 129.2(5) 2 4
N2' Ru2 N2 50.7(5) . 4
N2' Ru2 N2 140.6(5) 3 4
N2' Ru2 N2 39.3(5) 4 4
N2 Ru2 N2 177.0(6) 3 4
N2 Ru2 N2 89.961(16) 2 4
N2' Ru2 N2 140.6(5) 2 .
N2' Ru2 N2 39.3(5) . .
N2' Ru2 N2 50.7(5) 3 .
N2' Ru2 N2 129.2(5) 4 .
N2 Ru2 N2 89.961(16) 3 .
N2 Ru2 N2 177.0(6) 2 .
N2 Ru2 N2 89.961(16) 4 .
N2' Ru2 Ru3 88.0(3) 2 .
N2' Ru2 Ru3 88.0(3) . .
N2' Ru2 Ru3 88.0(3) 3 .
N2' Ru2 Ru3 88.0(3) 4 .
N2 Ru2 Ru3 88.5(3) 3 .
N2 Ru2 Ru3 88.5(3) 2 .
N2 Ru2 Ru3 88.5(3) 4 .
N2 Ru2 Ru3 88.5(3) . .
N2' Ru2 Ru1 92.0(3) 2 .
N2' Ru2 Ru1 92.0(3) . .
N2' Ru2 Ru1 92.0(3) 3 .
N2' Ru2 Ru1 92.0(3) 4 .
N2 Ru2 Ru1 91.5(3) 3 .
N2 Ru2 Ru1 91.5(3) 2 .
N2 Ru2 Ru1 91.5(3) 4 .
N2 Ru2 Ru1 91.5(3) . .
Ru3 Ru2 Ru1 180.0 . .
N3 Ru3 N3 180.0 3 11
N3 Ru3 N3 90.0 3 9
N3 Ru3 N3 90.0 11 9
N3 Ru3 N3 90.0 3 .
N3 Ru3 N3 90.0 11 .
N3 Ru3 N3 180.0(4) 9 .
N3 Ru3 Ru2 90.0 3 9
N3 Ru3 Ru2 90.0 11 9
N3 Ru3 Ru2 90.0 9 9
N3 Ru3 Ru2 90.0 . 9
N3 Ru3 Ru2 90.0 3 .
N3 Ru3 Ru2 90.0 11 .
N3 Ru3 Ru2 90.0 9 .
N3 Ru3 Ru2 90.0 . .
Ru2 Ru3 Ru2 180.0 9 .
C6' N3 C6' 116.4(13) 10 .
C6' N3 C6 121.3(9) 10 .
C6' N3 C6 28.3(7) . .
C6' N3 C6 28.3(7) 10 10
C6' N3 C6 121.3(9) . 10
C6 N3 C6 110.8(13) . 10
C6' N3 Ru3 118.0(7) 10 .
C6' N3 Ru3 118.0(7) . .
C6 N3 Ru3 120.7(7) . .
C6 N3 Ru3 120.7(7) 10 .
C9 N4 Ru1 180.000(1) . .
C7 C8 C7 112.8(18) . 10
C7 C8 C7' 120.0(12) . 10
C7 C8 C7' 25.1(8) 10 10
C7 C8 C7' 25.1(8) . .
C7 C8 C7' 120.0(12) 10 .
C7' C8 C7' 115.0(15) 10 .
N4 C9 S1 180.000(1) . .
C1 N1 C5 122.4(18) . .
C1 N1 Ru1 116.7(16) . .
C5 N1 Ru1 120.9(10) . .
C5 N2 C6 124.7(12) . .
C5 N2 Ru2 117.3(9) . .
C6 N2 Ru2 117.9(9) . .
N1 C1 C2 122(2) . .
C3 C2 C1 118(2) . .
C4 C3 C2 118.8(18) . .
C3 C4 C5 118.3(16) . .
N2 C5 N1 116.9(13) . .
N2 C5 C4 123.8(13) . .
N1 C5 C4 119.0(13) . .
N2 C6 N3 115.9(12) . .
N2 C6 C7 124.0(13) . .
N3 C6 C7 120.1(12) . .
C8 C7 C6 120.4(15) . .
C5' N1' C1' 112.5(16) . .
C5' N1' Ru1 121.5(11) . .
C1' N1' Ru1 125.8(15) . .
C6' N2' C5' 126.3(13) . 4
C6' N2' Ru2 118.8(9) . .
C5' N2' Ru2 114.9(9) 4 .
C2' C1' N1' 126(3) . .
C3' C2' C1' 119(3) . .
C2' C3' C4' 123(2) . .
C3' C4' C5' 118.9(16) . .
N1' C5' N2' 117.0(13) . 3
N1' C5' C4' 120.7(14) . .
N2' C5' C4' 122.0(13) 3 .
N3 C6' N2' 116.1(12) . .
N3 C6' C7' 120.9(12) . .
N2' C6' C7' 123.0(13) . .
C6' C7' C8 117.0(13) . .

loop_
_geom_bond_atom_site_label_1
_geom_bond_atom_site_label_2
_geom_bond_distance
_geom_bond_site_symmetry_2
Ru1 N1' 1.978(14) 3
Ru1 N1' 1.978(14) 2
Ru1 N1' 1.978(14) .
Ru1 N1' 1.978(14) 4
Ru1 N1 2.075(14) 3
Ru1 N1 2.075(14) 2
Ru1 N1 2.075(14) .
Ru1 N1 2.075(14) 4
Ru1 N4 2.143(13) .
Ru1 Ru2 2.2899(17) .
Ru2 N2' 1.934(12) 2
Ru2 N2' 1.934(12) .
Ru2 N2' 1.934(12) 3
Ru2 N2' 1.934(12) 4
Ru2 N2 2.028(11) 3
Ru2 N2 2.028(11) 2
Ru2 N2 2.028(11) 4
Ru2 N2 2.028(11) .
Ru2 Ru3 2.2585(12) .
Ru3 N3 1.967(7) 3
Ru3 N3 1.967(7) 11
Ru3 N3 1.967(7) 9
Ru3 N3 1.967(7) .
Ru3 Ru2 2.2585(12) 9
S1 C9 1.62(2) .
N3 C6' 1.352(13) 10
N3 C6' 1.352(13) .
N3 C6 1.364(14) .
N3 C6 1.364(14) 10
N4 C9 1.17(2) .
C8 C7 1.326(18) .
C8 C7 1.326(18) 10
C8 C7' 1.472(17) 10
C8 C7' 1.472(17) .
N1 C1 1.22(3) .
N1 C5 1.364(19) .
N2 C5 1.346(18) .
N2 C6 1.349(17) .
C1 C2 1.42(3) .
C2 C3 1.39(3) .
C3 C4 1.37(2) .
C4 C5 1.42(2) .
C6 C7 1.41(2) .
N1' C5' 1.36(2) .
N1' C1' 1.43(3) .
N2' C6' 1.358(17) .
N2' C5' 1.360(18) 4
C1' C2' 1.36(4) .
C2' C3' 1.25(4) .
C3' C4' 1.38(3) .
C4' C5' 1.44(2) .
C5' N2' 1.360(18) 3
C6' C7' 1.39(2) .
